data_4339797
loop_
_publ_author_name
'Tran, Ngon T.'
'Stork, Jay R.'
'Pham, David'
'Chancellor, Christopher J.'
'Olmstead, Marilyn M.'
'Fettinger, James C.'
'Balch, Alan L.'

_publ_section_title
;
 Adventures in crystallization. Crystalline salts containing one, two, or
 even three chemically distinct cations obtained from solutions of
 [(cyclohexyl isocyanide)(4)Rh(I)]+.
;
_journal_issue 19
_journal_name_full 'Inorganic chemistry'
_journal_page_first 7998
_journal_page_last 8007
_journal_paper_doi 10.1021/ic7008013
_journal_volume 46
_journal_year 2007
_chemical_formula_sum 'C56 H88 B2 Cl2 F8 N8 Rh2'
_chemical_formula_weight 1323.68
_chemical_name_common '[(C6H11NC)8Rh2](BF4)2'
_chemical_name_systematic
; 
 ? 
;
_space_group_IT_number 2
_symmetry_cell_setting triclinic
_symmetry_space_group_name_Hall '-P 1'
_symmetry_space_group_name_H-M 'P -1'
_atom_sites_solution_hydrogens geom
_atom_sites_solution_primary direct
_atom_sites_solution_secondary difmap
_audit_creation_method SHELXL-97
_cell_angle_alpha 87.576(3)
_cell_angle_beta 82.919(3)
_cell_angle_gamma 74.413(3)
_cell_formula_units_Z 2
_cell_length_a 12.1642(7)
_cell_length_b 13.3121(7)
_cell_length_c 20.4320(11)
_cell_measurement_reflns_used 6841
_cell_measurement_temperature 90(2)
_cell_measurement_theta_max 31.55
_cell_measurement_theta_min 2.36
_cell_volume 3162.4(3)
_computing_cell_refinement 'SAINT (7.16b) (Bruker, 2004)'
_computing_data_collection 'Apex2 (1.0.27) (Bruker, 2004)'
_computing_data_reduction 'SAINT (7.16b) (Bruker, 2004)'
_computing_molecular_graphics 'SHELXTL 5.1, XP (Sheldrick, 1994)'
_computing_publication_material SHELXL97
_computing_structure_refinement 'SHELXL-97 (Sheldrick, 1997)'
_computing_structure_solution 'SHELXS-97 (Sheldrick, 1990)'
_diffrn_ambient_temperature 90(2)
_diffrn_measured_fraction_theta_full 0.998
_diffrn_measured_fraction_theta_max 0.998
_diffrn_measurement_device_type 'Bruker SMART APEXII'
_diffrn_measurement_method '\w and \f'
_diffrn_radiation_monochromator graphite
_diffrn_radiation_source 'fine-focus sealed tube'
_diffrn_radiation_type MoK\a
_diffrn_radiation_wavelength 0.71073
_diffrn_reflns_av_R_equivalents 0.0227
_diffrn_reflns_av_sigmaI/netI 0.0292
_diffrn_reflns_limit_h_max 15
_diffrn_reflns_limit_h_min -15
_diffrn_reflns_limit_k_max 17
_diffrn_reflns_limit_k_min -17
_diffrn_reflns_limit_l_max 26
_diffrn_reflns_limit_l_min -26
_diffrn_reflns_number 35591
_diffrn_reflns_theta_full 27.50
_diffrn_reflns_theta_max 27.50
_diffrn_reflns_theta_min 1.75
_diffrn_standards_number 0
_exptl_absorpt_coefficient_mu 0.671
_exptl_absorpt_correction_T_max 0.918
_exptl_absorpt_correction_T_min 0.669
_exptl_absorpt_correction_type multi-scan
_exptl_absorpt_process_details 'SADABS 2.10 (Sheldrick, 2004)'
_exptl_crystal_colour 'pale yellow'
_exptl_crystal_density_diffrn 1.390
_exptl_crystal_density_method 'not measured'
_exptl_crystal_description plate
_exptl_crystal_F_000 1372
_exptl_crystal_size_max 0.65
_exptl_crystal_size_mid 0.20
_exptl_crystal_size_min 0.13
_refine_diff_density_max 1.171
_refine_diff_density_min -0.967
_refine_diff_density_rms 0.081
_refine_ls_extinction_method none
_refine_ls_goodness_of_fit_ref 1.066
_refine_ls_hydrogen_treatment constr
_refine_ls_matrix_type full
_refine_ls_number_parameters 768
_refine_ls_number_reflns 14502
_refine_ls_number_restraints 282
_refine_ls_restrained_S_all 1.120
_refine_ls_R_factor_all 0.0568
_refine_ls_R_factor_gt 0.0422
_refine_ls_shift/su_max 0.001
_refine_ls_shift/su_mean 0.000
_refine_ls_structure_factor_coef Fsqd
_refine_ls_weighting_details 'calc w=1/[\s^2^(Fo^2^)+(0.0410P)^2^+5.0466P] where P=(Fo^2^+2Fc^2^)/3'
_refine_ls_weighting_scheme calc
_refine_ls_wR_factor_gt 0.1006
_refine_ls_wR_factor_ref 0.1060
_reflns_number_gt 11713
_reflns_number_total 14502
_reflns_threshold_expression I>2\s(I)
_cod_data_source_file ic7008013-file001.cif
_cod_data_source_block cjc71
_cod_database_code 4339797

loop_
_symmetry_equiv_pos_as_xyz
'x, y, z'
'-x, -y, -z'

loop_
_atom_site_label
_atom_site_type_symbol
_atom_site_fract_x
_atom_site_fract_y
_atom_site_fract_z
_atom_site_U_iso_or_equiv
_atom_site_adp_type
_atom_site_occupancy
_atom_site_symmetry_multiplicity
_atom_site_calc_flag
_atom_site_refinement_flags
_atom_site_disorder_assembly
_atom_site_disorder_group
Rh1 Rh 0.397356(19) 0.663534(18) 0.274437(11) 0.02359(7) Uani 1 1 d . A .
Rh2 Rh 0.198538(19) 0.704532(18) 0.220473(11) 0.02451(7) Uani 1 1 d . . .
Cl1 Cl 0.57331(6) 0.62967(7) 0.32740(4) 0.03384(17) Uani 1 1 d . . .
Cl2 Cl 0.01957(6) 0.74985(6) 0.17034(4) 0.03436(17) Uani 1 1 d . . .
C1 C 0.4443(3) 0.5176(3) 0.24240(15) 0.0307(7) Uani 1 1 d . . .
N1 N 0.4783(2) 0.4323(2) 0.22668(14) 0.0365(6) Uani 1 1 d . . .
C2 C 0.3167(2) 0.6233(2) 0.35718(15) 0.0268(6) Uani 1 1 d . . .
N2 N 0.2722(2) 0.6066(2) 0.40760(13) 0.0301(6) Uani 1 1 d . . .
C3 C 0.3524(2) 0.8070(3) 0.30938(15) 0.0287(6) Uani 1 1 d . . .
N3 N 0.3286(2) 0.8861(2) 0.33512(14) 0.0332(6) Uani 1 1 d . . .
C4 C 0.4796(3) 0.7112(3) 0.19382(17) 0.0359(7) Uani 1 1 d D . .
C5 C 0.1585(3) 0.5777(3) 0.25907(15) 0.0304(7) Uani 1 1 d . . .
N5 N 0.1234(2) 0.5097(2) 0.27926(13) 0.0336(6) Uani 1 1 d . . .
C6 C 0.1088(3) 0.7808(3) 0.30003(16) 0.0308(7) Uani 1 1 d . . .
N6 N 0.0458(2) 0.8223(3) 0.34299(14) 0.0382(7) Uani 1 1 d . . .
C7 C 0.2278(2) 0.8346(2) 0.18095(15) 0.0285(6) Uani 1 1 d . B .
N7 N 0.2343(2) 0.9124(2) 0.15724(14) 0.0317(6) Uani 1 1 d . . .
C8 C 0.2722(3) 0.6267(3) 0.13965(16) 0.0310(7) Uani 1 1 d . . .
N8 N 0.3005(2) 0.5832(2) 0.09032(14) 0.0370(6) Uani 1 1 d . . .
C9 C 0.5281(3) 0.3205(3) 0.21502(19) 0.0430(8) Uani 1 1 d . . .
H9 H 0.5138 0.3033 0.1702 0.052 Uiso 1 1 calc R . .
C10 C 0.6572(3) 0.2945(3) 0.21838(19) 0.0489(9) Uani 1 1 d . . .
H10A H 0.6927 0.2216 0.2043 0.059 Uiso 1 1 calc R . .
H10B H 0.6906 0.3405 0.1872 0.059 Uiso 1 1 calc R . .
C11 C 0.6861(4) 0.3078(4) 0.2873(2) 0.0519(10) Uani 1 1 d . . .
H11A H 0.7702 0.2817 0.2881 0.062 Uiso 1 1 calc R . .
H11B H 0.6634 0.3830 0.2980 0.062 Uiso 1 1 calc R . .
C12 C 0.6262(4) 0.2506(4) 0.3388(2) 0.0603(12) Uani 1 1 d . . .
H12A H 0.6405 0.2680 0.3831 0.072 Uiso 1 1 calc R . .
H12B H 0.6587 0.1745 0.3327 0.072 Uiso 1 1 calc R . .
C13 C 0.4970(4) 0.2782(3) 0.3353(2) 0.0549(10) Uani 1 1 d . . .
H13A H 0.4628 0.3519 0.3482 0.066 Uiso 1 1 calc R . .
H13B H 0.4624 0.2342 0.3673 0.066 Uiso 1 1 calc R . .
C14 C 0.4673(4) 0.2627(3) 0.2667(2) 0.0519(10) Uani 1 1 d . . .
H14A H 0.4904 0.1874 0.2564 0.062 Uiso 1 1 calc R . .
H14B H 0.3832 0.2886 0.2658 0.062 Uiso 1 1 calc R . .
C15 C 0.2164(3) 0.5905(3) 0.47325(16) 0.0373(8) Uani 1 1 d . . .
H15 H 0.1655 0.6587 0.4903 0.045 Uiso 1 1 calc R . .
C16 C 0.3085(3) 0.5487(3) 0.51931(16) 0.0426(9) Uani 1 1 d . . .
H16A H 0.3592 0.5961 0.5175 0.051 Uiso 1 1 calc R . .
H16B H 0.2711 0.5481 0.5651 0.051 Uiso 1 1 calc R . .
C17 C 0.3804(3) 0.4400(3) 0.50129(18) 0.0458(10) Uani 1 1 d . . .
H17A H 0.4350 0.4141 0.5342 0.055 Uiso 1 1 calc R . .
H17B H 0.4254 0.4417 0.4576 0.055 Uiso 1 1 calc R . .
C18 C 0.3042(4) 0.3665(4) 0.4991(2) 0.0531(10) Uani 1 1 d . . .
H18A H 0.3526 0.2963 0.4857 0.064 Uiso 1 1 calc R . .
H18B H 0.2643 0.3603 0.5438 0.064 Uiso 1 1 calc R . .
C19 C 0.2156(3) 0.4057(3) 0.4510(2) 0.0500(10) Uani 1 1 d . . .
H19A H 0.2553 0.4056 0.4057 0.060 Uiso 1 1 calc R . .
H19B H 0.1652 0.3581 0.4522 0.060 Uiso 1 1 calc R . .
C20 C 0.1432(3) 0.5148(3) 0.46812(19) 0.0466(10) Uani 1 1 d . . .
H20A H 0.0952 0.5128 0.5107 0.056 Uiso 1 1 calc R . .
H20B H 0.0911 0.5405 0.4339 0.056 Uiso 1 1 calc R . .
C21 C 0.3029(3) 0.9739(3) 0.38040(19) 0.0408(8) Uani 1 1 d . . .
H21 H 0.2593 1.0386 0.3588 0.049 Uiso 1 1 calc R . .
C22 C 0.4175(3) 0.9889(3) 0.39804(19) 0.0437(9) Uani 1 1 d . . .
H22A H 0.4673 0.9962 0.3570 0.052 Uiso 1 1 calc R . .
H22B H 0.4019 1.0538 0.4236 0.052 Uiso 1 1 calc R . .
C23 C 0.4796(3) 0.8971(3) 0.43820(18) 0.0416(8) Uani 1 1 d . . .
H23A H 0.5054 0.8344 0.4101 0.050 Uiso 1 1 calc R . .
H23B H 0.5488 0.9121 0.4520 0.050 Uiso 1 1 calc R . .
C24 C 0.4045(3) 0.8745(3) 0.49889(19) 0.0448(9) Uani 1 1 d . . .
H24A H 0.3856 0.9340 0.5295 0.054 Uiso 1 1 calc R . .
H24B H 0.4472 0.8119 0.5219 0.054 Uiso 1 1 calc R . .
C25 C 0.2942(3) 0.8563(3) 0.48042(19) 0.0430(8) Uani 1 1 d . . .
H25A H 0.3128 0.7922 0.4538 0.052 Uiso 1 1 calc R . .
H25B H 0.2448 0.8460 0.5210 0.052 Uiso 1 1 calc R . .
C26 C 0.2296(3) 0.9479(3) 0.44131(19) 0.0435(9) Uani 1 1 d . . .
H26A H 0.2026 1.0098 0.4701 0.052 Uiso 1 1 calc R . .
H26B H 0.1612 0.9316 0.4275 0.052 Uiso 1 1 calc R . .
N4 N 0.5260(8) 0.7617(7) 0.1594(4) 0.0270(10) Uiso 0.36 1 d PD A 1
C27 C 0.5945(7) 0.8173(6) 0.1162(5) 0.0264(13) Uiso 0.36 1 d PD A 1
H27 H 0.5743 0.8180 0.0701 0.032 Uiso 0.36 1 calc PR A 1
C28 C 0.7222(8) 0.7613(8) 0.1175(6) 0.0350(14) Uiso 0.36 1 d PD A 1
H28A H 0.7424 0.7599 0.1631 0.042 Uiso 0.36 1 calc PR A 1
H28B H 0.7374 0.6884 0.1029 0.042 Uiso 0.36 1 calc PR A 1
C29 C 0.7947(8) 0.8172(7) 0.0726(5) 0.041(2) Uiso 0.36 1 d PD A 1
H29A H 0.7768 0.8166 0.0267 0.049 Uiso 0.36 1 calc PR A 1
H29B H 0.8772 0.7819 0.0737 0.049 Uiso 0.36 1 calc PR A 1
C30 C 0.7682(8) 0.9294(8) 0.0964(6) 0.045(2) Uiso 0.36 1 d PD A 1
H30A H 0.7860 0.9292 0.1424 0.054 Uiso 0.36 1 calc PR A 1
H30B H 0.8171 0.9670 0.0686 0.054 Uiso 0.36 1 calc PR A 1
C31 C 0.6435(10) 0.9845(9) 0.0931(7) 0.065(4) Uiso 0.36 1 d PD A 1
H31A H 0.6247 0.9832 0.0474 0.078 Uiso 0.36 1 calc PR A 1
H31B H 0.6280 1.0582 0.1062 0.078 Uiso 0.36 1 calc PR A 1
C32 C 0.5688(9) 0.9289(7) 0.1401(6) 0.0455(19) Uiso 0.36 1 d PD A 1
H32A H 0.5877 0.9294 0.1858 0.055 Uiso 0.36 1 calc PR A 1
H32B H 0.4863 0.9647 0.1394 0.055 Uiso 0.36 1 calc PR A 1
N4A N 0.5282(9) 0.7228(9) 0.1422(4) 0.0270(10) Uiso 0.31 1 d PD A 2
C27A C 0.6012(8) 0.7578(8) 0.0890(5) 0.033(2) Uiso 0.31 1 d PD A 2
H27A H 0.6095 0.7134 0.0495 0.039 Uiso 0.31 1 calc PR A 2
C28A C 0.5413(10) 0.8705(8) 0.0719(6) 0.042(3) Uiso 0.31 1 d PD A 2
H28C H 0.5823 0.8922 0.0311 0.050 Uiso 0.31 1 calc PR A 2
H28D H 0.4617 0.8751 0.0634 0.050 Uiso 0.31 1 calc PR A 2
C29A C 0.5386(10) 0.9431(9) 0.1271(6) 0.0455(19) Uiso 0.31 1 d PD A 2
H29C H 0.4869 0.9283 0.1654 0.055 Uiso 0.31 1 calc PR A 2
H29D H 0.5062 1.0158 0.1126 0.055 Uiso 0.31 1 calc PR A 2
C30A C 0.6568(11) 0.9335(9) 0.1489(7) 0.062(4) Uiso 0.31 1 d PD A 2
H30C H 0.7063 0.9569 0.1126 0.074 Uiso 0.31 1 calc PR A 2
H30D H 0.6486 0.9789 0.1873 0.074 Uiso 0.31 1 calc PR A 2
C31A C 0.7122(10) 0.8218(8) 0.1672(6) 0.041(3) Uiso 0.31 1 d PD A 2
H31C H 0.6674 0.8017 0.2070 0.049 Uiso 0.31 1 calc PR A 2
H31D H 0.7907 0.8161 0.1781 0.049 Uiso 0.31 1 calc PR A 2
C32A C 0.7189(10) 0.7452(9) 0.1108(7) 0.0350(14) Uiso 0.31 1 d PD A 2
H32C H 0.7722 0.7588 0.0729 0.042 Uiso 0.31 1 calc PR A 2
H32D H 0.7495 0.6727 0.1262 0.042 Uiso 0.31 1 calc PR A 2
N4B N 0.5405(11) 0.7396(9) 0.1511(5) 0.0270(10) Uiso 0.33 1 d PD A 3
C27B C 0.6088(8) 0.7943(8) 0.1061(5) 0.0264(13) Uiso 0.33 1 d PD A 3
H27B H 0.6398 0.7541 0.0646 0.032 Uiso 0.33 1 calc PR A 3
C28B C 0.5296(8) 0.9021(8) 0.0916(6) 0.033(2) Uiso 0.33 1 d PD A 3
H28E H 0.4668 0.8932 0.0677 0.039 Uiso 0.33 1 calc PR A 3
H28F H 0.4945 0.9374 0.1337 0.039 Uiso 0.33 1 calc PR A 3
C29B C 0.5953(9) 0.9702(9) 0.0502(6) 0.054(3) Uiso 0.33 1 d PD A 3
H29E H 0.5423 1.0386 0.0409 0.064 Uiso 0.33 1 calc PR A 3
H29F H 0.6300 0.9360 0.0077 0.064 Uiso 0.33 1 calc PR A 3
C30B C 0.6892(13) 0.9855(11) 0.0891(9) 0.079(5) Uiso 0.33 1 d PD A 3
H30E H 0.6553 1.0150 0.1330 0.094 Uiso 0.33 1 calc PR A 3
H30F H 0.7297 1.0338 0.0651 0.094 Uiso 0.33 1 calc PR A 3
C31B C 0.7732(10) 0.8774(10) 0.0966(7) 0.059(3) Uiso 0.33 1 d PD A 3
H31E H 0.8410 0.8838 0.1165 0.071 Uiso 0.33 1 calc PR A 3
H31F H 0.7996 0.8441 0.0529 0.071 Uiso 0.33 1 calc PR A 3
C32B C 0.7071(10) 0.8111(11) 0.1419(7) 0.056(4) Uiso 0.33 1 d PD A 3
H32E H 0.7599 0.7430 0.1518 0.067 Uiso 0.33 1 calc PR A 3
H32F H 0.6751 0.8477 0.1840 0.067 Uiso 0.33 1 calc PR A 3
C33 C 0.0602(3) 0.4305(3) 0.29526(17) 0.0379(8) Uani 1 1 d . . .
H33 H 0.0883 0.3893 0.3348 0.045 Uiso 1 1 calc R . .
C34 C 0.0824(3) 0.3588(3) 0.23661(18) 0.0390(8) Uani 1 1 d . . .
H34A H 0.0494 0.2993 0.2488 0.047 Uiso 1 1 calc R . .
H34B H 0.1664 0.3305 0.2253 0.047 Uiso 1 1 calc R . .
C35 C 0.0309(3) 0.4141(3) 0.17650(18) 0.0408(8) Uani 1 1 d . . .
H35A H 0.0705 0.4680 0.1607 0.049 Uiso 1 1 calc R . .
H35B H 0.0426 0.3632 0.1407 0.049 Uiso 1 1 calc R . .
C36 C -0.0966(3) 0.4649(3) 0.1929(2) 0.0466(9) Uani 1 1 d . . .
H36A H -0.1273 0.5033 0.1536 0.056 Uiso 1 1 calc R . .
H36B H -0.1372 0.4101 0.2042 0.056 Uiso 1 1 calc R . .
C37 C -0.1198(3) 0.5395(3) 0.2501(2) 0.0471(9) Uani 1 1 d . . .
H37A H -0.2038 0.5675 0.2612 0.057 Uiso 1 1 calc R . .
H37B H -0.0870 0.5987 0.2368 0.057 Uiso 1 1 calc R . .
C38 C -0.0677(3) 0.4858(3) 0.31054(19) 0.0478(10) Uani 1 1 d . . .
H38A H -0.1095 0.4342 0.3280 0.057 Uiso 1 1 calc R . .
H38B H -0.0775 0.5384 0.3452 0.057 Uiso 1 1 calc R . .
C39 C -0.0506(3) 0.8762(4) 0.39050(18) 0.0510(11) Uani 1 1 d . . .
H39 H -0.0207 0.8906 0.4316 0.061 Uiso 1 1 calc R . .
C40 C -0.1287(3) 0.8031(3) 0.40673(18) 0.0465(9) Uani 1 1 d . . .
H40A H -0.0820 0.7332 0.4187 0.056 Uiso 1 1 calc R . .
H40B H -0.1856 0.8303 0.4451 0.056 Uiso 1 1 calc R . .
C41 C -0.1911(3) 0.7939(4) 0.3483(2) 0.0541(11) Uani 1 1 d . . .
H41A H -0.1350 0.7545 0.3129 0.065 Uiso 1 1 calc R . .
H41B H -0.2481 0.7538 0.3619 0.065 Uiso 1 1 calc R . .
C42 C -0.2512(4) 0.8975(6) 0.3216(3) 0.088(2) Uani 1 1 d . . .
H42A H -0.2891 0.8871 0.2832 0.106 Uiso 1 1 calc R . .
H42B H -0.3115 0.9349 0.3558 0.106 Uiso 1 1 calc R . .
C43 C -0.1698(5) 0.9618(4) 0.3012(3) 0.088(2) Uani 1 1 d . . .
H43A H -0.2120 1.0301 0.2841 0.105 Uiso 1 1 calc R . .
H43B H -0.1115 0.9263 0.2655 0.105 Uiso 1 1 calc R . .
C44 C -0.1110(5) 0.9782(4) 0.3594(3) 0.087(2) Uani 1 1 d . . .
H44A H -0.1689 1.0202 0.3929 0.105 Uiso 1 1 calc R . .
H44B H -0.0542 1.0179 0.3446 0.105 Uiso 1 1 calc R . .
C45 C 0.2185(3) 1.0194(2) 0.13239(16) 0.0321(7) Uani 0.86 1 d PD B 1
H45 H 0.2939 1.0292 0.1117 0.038 Uiso 0.86 1 calc PR B 1
C46 C 0.1751(5) 1.0892(3) 0.1914(2) 0.0654(16) Uani 0.86 1 d PD B 1
H46A H 0.1732 1.1620 0.1781 0.078 Uiso 0.86 1 calc PR B 1
H46B H 0.2284 1.0677 0.2254 0.078 Uiso 0.86 1 calc PR B 1
C47 C 0.0564(7) 1.0841(4) 0.2202(3) 0.129(4) Uani 0.86 1 d PD B 1
H47A H 0.0600 1.0134 0.2385 0.155 Uiso 0.86 1 calc PR B 1
H47B H 0.0278 1.1345 0.2567 0.155 Uiso 0.86 1 calc PR B 1
C48 C -0.0251(5) 1.1085(5) 0.1689(5) 0.174(7) Uani 0.86 1 d PD B 1
H48A H -0.1015 1.1024 0.1887 0.209 Uiso 0.86 1 calc PR B 1
H48B H -0.0336 1.1814 0.1533 0.209 Uiso 0.86 1 calc PR B 1
C49 C 0.0158(5) 1.0374(6) 0.1120(4) 0.096(3) Uani 0.86 1 d PDU B 1
H49A H -0.0377 1.0586 0.0781 0.116 Uiso 0.86 1 calc PR B 1
H49B H 0.0158 0.9656 0.1267 0.116 Uiso 0.86 1 calc PR B 1
C50 C 0.1352(5) 1.0384(4) 0.0819(2) 0.0589(14) Uani 0.86 1 d PD B 1
H50A H 0.1627 0.9840 0.0477 0.071 Uiso 0.86 1 calc PR B 1
H50B H 0.1325 1.1068 0.0602 0.071 Uiso 0.86 1 calc PR B 1
C45A C 0.2185(3) 1.0194(2) 0.13239(16) 0.0321(7) Uani 0.14 1 d PD B 2
H45A H 0.2823 1.0462 0.1448 0.038 Uiso 0.14 1 calc PR B 2
C46A C 0.1048(14) 1.0981(18) 0.1543(10) 0.044(6) Uiso 0.14 1 d PD B 2
H46C H 0.1056 1.1670 0.1343 0.053 Uiso 0.14 1 calc PR B 2
H46D H 0.0961 1.1053 0.2029 0.053 Uiso 0.14 1 calc PR B 2
C47A C 0.002(2) 1.065(4) 0.1343(15) 0.082(7) Uiso 0.14 1 d PDU B 2
H47C H -0.0700 1.1201 0.1471 0.098 Uiso 0.14 1 calc PR B 2
H47D H -0.0041 0.9999 0.1576 0.098 Uiso 0.14 1 calc PR B 2
C48A C 0.018(2) 1.049(3) 0.0585(14) 0.068(9) Uiso 0.14 1 d PD B 2
H48C H -0.0444 1.0200 0.0468 0.082 Uiso 0.14 1 calc PR B 2
H48D H 0.0097 1.1173 0.0359 0.082 Uiso 0.14 1 calc PR B 2
C49A C 0.1324(19) 0.976(3) 0.0339(14) 0.072(10) Uiso 0.14 1 d PD B 2
H49C H 0.1409 0.9764 -0.0149 0.086 Uiso 0.14 1 calc PR B 2
H49D H 0.1337 0.9047 0.0494 0.086 Uiso 0.14 1 calc PR B 2
C50A C 0.2347(16) 1.006(2) 0.0566(9) 0.058(8) Uiso 0.14 1 d PD B 2
H50C H 0.2426 1.0717 0.0347 0.069 Uiso 0.14 1 calc PR B 2
H50D H 0.3061 0.9507 0.0436 0.069 Uiso 0.14 1 calc PR B 2
C51 C 0.3189(3) 0.5399(3) 0.02383(18) 0.0443(9) Uani 1 1 d . . .
H51 H 0.3871 0.4778 0.0202 0.053 Uiso 1 1 calc R . .
C52 C 0.3421(4) 0.6253(4) -0.0240(2) 0.0567(11) Uani 1 1 d . . .
H52A H 0.4060 0.6497 -0.0106 0.068 Uiso 1 1 calc R . .
H52B H 0.3659 0.5961 -0.0689 0.068 Uiso 1 1 calc R . .
C53 C 0.2359(5) 0.7177(3) -0.0253(2) 0.0618(12) Uani 1 1 d . . .
H53A H 0.2185 0.7531 0.0179 0.074 Uiso 1 1 calc R . .
H53B H 0.2519 0.7684 -0.0595 0.074 Uiso 1 1 calc R . .
C54 C 0.1319(5) 0.6828(4) -0.0399(2) 0.0652(13) Uani 1 1 d . . .
H54A H 0.0634 0.7435 -0.0369 0.078 Uiso 1 1 calc R . .
H54B H 0.1454 0.6559 -0.0854 0.078 Uiso 1 1 calc R . .
C55 C 0.1094(4) 0.5993(4) 0.0076(2) 0.0596(12) Uani 1 1 d . . .
H55A H 0.0853 0.6293 0.0523 0.071 Uiso 1 1 calc R . .
H55B H 0.0454 0.5748 -0.0055 0.071 Uiso 1 1 calc R . .
C56 C 0.2126(4) 0.5082(3) 0.0100(2) 0.0495(10) Uani 1 1 d . . .
H56A H 0.2292 0.4715 -0.0327 0.059 Uiso 1 1 calc R . .
H56B H 0.1952 0.4589 0.0448 0.059 Uiso 1 1 calc R . .
B1 B 0.0030(4) 0.2094(3) 0.41135(19) 0.0432(10) Uani 0.82 1 d PD . .
F1 F 0.0005(3) 0.3045(4) 0.4364(2) 0.0998(15) Uani 0.82 1 d PD C 1
F2 F 0.0924(5) 0.1730(5) 0.3677(3) 0.147(3) Uani 0.82 1 d PD C 1
F3 F -0.0154(3) 0.1407(3) 0.45941(17) 0.0765(11) Uani 0.82 1 d PD C 1
F4 F -0.0940(3) 0.2340(3) 0.3768(2) 0.0901(14) Uani 0.82 1 d PD C 1
B1A B 0.0030(4) 0.2094(3) 0.41135(19) 0.0432(10) Uani 0.18 1 d PD C 2
F1A F 0.0111(13) 0.2414(13) 0.4750(7) 0.079(5) Uiso 0.18 1 d PD C 2
F2A F 0.1135(12) 0.2012(13) 0.3826(8) 0.039(3) Uiso 0.18 1 d PD C 2
F3A F -0.0039(14) 0.1126(11) 0.4201(9) 0.081(5) Uiso 0.18 1 d PD C 2
F4A F -0.0712(13) 0.2797(12) 0.3881(8) 0.082(6) Uiso 0.18 1 d PD C 2
B2 B 0.3520(5) 0.2583(5) 0.0976(3) 0.0399(14) Uani 0.69 1 d PD D 1
F5 F 0.4457(3) 0.2627(3) 0.0497(2) 0.0696(10) Uiso 0.69 1 d PD D 1
F6 F 0.3937(3) 0.1740(2) 0.1372(2) 0.0625(10) Uani 0.69 1 d PD D 1
F7 F 0.2653(3) 0.2441(3) 0.06583(15) 0.0460(7) Uani 0.69 1 d PD D 1
F8 F 0.3235(4) 0.3511(4) 0.1303(2) 0.0480(11) Uani 0.69 1 d PD D 1
B2A B 0.3864(10) 0.2482(11) 0.0790(6) 0.0399(14) Uani 0.31 1 d PD E 2
F5A F 0.4101(8) 0.2951(7) 0.0156(4) 0.0696(10) Uiso 0.31 1 d PD E 2
F6A F 0.5042(8) 0.2038(9) 0.0893(6) 0.101(3) Uiso 0.31 1 d PD E 2
F7A F 0.3408(12) 0.1728(11) 0.0655(7) 0.146(6) Uiso 0.31 1 d PD E 2
F8A F 0.3317(12) 0.3207(11) 0.1223(7) 0.082(6) Uiso 0.31 1 d PD E 2

loop_
_atom_site_aniso_label
_atom_site_aniso_U_11
_atom_site_aniso_U_22
_atom_site_aniso_U_33
_atom_site_aniso_U_23
_atom_site_aniso_U_13
_atom_site_aniso_U_12
Rh1 0.02273(11) 0.02646(13) 0.02358(12) 0.00597(9) -0.00561(8) -0.00957(9)
Rh2 0.02486(12) 0.02495(12) 0.02707(12) 0.00499(9) -0.00825(9) -0.01082(9)
Cl1 0.0240(3) 0.0447(5) 0.0342(4) 0.0057(3) -0.0089(3) -0.0100(3)
Cl2 0.0279(4) 0.0372(4) 0.0411(4) 0.0031(3) -0.0133(3) -0.0105(3)
C1 0.0284(15) 0.0365(19) 0.0283(16) 0.0066(13) -0.0109(12) -0.0081(13)
N1 0.0371(15) 0.0347(16) 0.0388(16) 0.0044(13) -0.0154(12) -0.0073(13)
C2 0.0235(14) 0.0272(15) 0.0326(16) 0.0034(12) -0.0076(12) -0.0101(12)
N2 0.0257(12) 0.0370(15) 0.0303(14) 0.0062(11) -0.0039(10) -0.0136(11)
C3 0.0246(14) 0.0328(17) 0.0319(16) 0.0072(13) -0.0077(12) -0.0121(13)
N3 0.0312(14) 0.0317(15) 0.0385(15) 0.0027(12) -0.0103(11) -0.0092(12)
C4 0.0292(16) 0.044(2) 0.0344(17) 0.0134(15) -0.0077(13) -0.0099(14)
C5 0.0309(15) 0.0349(17) 0.0304(16) 0.0039(13) -0.0122(12) -0.0140(14)
N5 0.0410(15) 0.0351(15) 0.0321(14) 0.0047(12) -0.0107(12) -0.0208(13)
C6 0.0256(14) 0.0390(18) 0.0331(17) 0.0046(14) -0.0086(13) -0.0165(13)
N6 0.0329(14) 0.0560(19) 0.0327(15) -0.0024(14) -0.0037(12) -0.0237(14)
C7 0.0227(14) 0.0299(16) 0.0337(16) 0.0046(13) -0.0070(12) -0.0076(12)
N7 0.0285(13) 0.0301(15) 0.0389(15) 0.0062(12) -0.0078(11) -0.0109(11)
C8 0.0331(16) 0.0305(17) 0.0307(17) 0.0086(13) -0.0135(13) -0.0078(13)
N8 0.0390(15) 0.0372(16) 0.0346(16) 0.0069(13) -0.0127(12) -0.0071(13)
C9 0.055(2) 0.0342(19) 0.041(2) 0.0003(15) -0.0169(17) -0.0100(17)
C10 0.049(2) 0.046(2) 0.041(2) -0.0041(17) -0.0056(17) 0.0050(18)
C11 0.049(2) 0.058(3) 0.047(2) 0.0066(19) -0.0162(18) -0.0070(19)
C12 0.069(3) 0.060(3) 0.045(2) 0.010(2) -0.018(2) -0.003(2)
C13 0.069(3) 0.044(2) 0.050(2) 0.0138(19) -0.008(2) -0.015(2)
C14 0.058(2) 0.038(2) 0.058(3) 0.0002(18) -0.007(2) -0.0109(19)
C15 0.0303(16) 0.053(2) 0.0308(17) 0.0036(15) 0.0029(13) -0.0175(15)
C16 0.0405(19) 0.071(3) 0.0250(16) 0.0062(16) -0.0037(14) -0.0313(19)
C17 0.0371(18) 0.072(3) 0.0355(19) 0.0226(18) -0.0162(15) -0.0245(19)
C18 0.056(2) 0.060(3) 0.052(2) 0.024(2) -0.0178(19) -0.026(2)
C19 0.055(2) 0.060(3) 0.052(2) 0.0200(19) -0.0221(18) -0.040(2)
C20 0.0312(17) 0.071(3) 0.047(2) 0.0215(19) -0.0100(15) -0.0306(18)
C21 0.0428(19) 0.0276(17) 0.051(2) -0.0056(15) -0.0159(16) -0.0030(15)
C22 0.054(2) 0.041(2) 0.047(2) 0.0018(16) -0.0147(17) -0.0262(18)
C23 0.0324(17) 0.055(2) 0.043(2) 0.0015(17) -0.0119(15) -0.0182(16)
C24 0.046(2) 0.050(2) 0.041(2) 0.0009(17) -0.0087(16) -0.0147(18)
C25 0.047(2) 0.046(2) 0.040(2) -0.0074(16) 0.0020(16) -0.0213(17)
C26 0.0314(17) 0.047(2) 0.052(2) -0.0194(18) -0.0056(15) -0.0073(15)
C33 0.050(2) 0.0385(19) 0.0352(18) 0.0087(14) -0.0087(15) -0.0287(17)
C34 0.0404(18) 0.0313(18) 0.048(2) -0.0015(15) -0.0030(15) -0.0148(15)
C35 0.046(2) 0.043(2) 0.0376(19) -0.0058(15) -0.0055(15) -0.0171(16)
C36 0.042(2) 0.050(2) 0.055(2) 0.0031(18) -0.0144(17) -0.0220(18)
C37 0.0303(17) 0.045(2) 0.065(3) -0.0037(19) 0.0029(17) -0.0117(16)
C38 0.053(2) 0.053(2) 0.045(2) -0.0143(18) 0.0149(17) -0.0343(19)
C39 0.048(2) 0.083(3) 0.0324(19) -0.0218(19) 0.0111(16) -0.040(2)
C40 0.047(2) 0.063(3) 0.0345(19) -0.0039(17) 0.0078(16) -0.0292(19)
C41 0.043(2) 0.085(3) 0.044(2) -0.014(2) 0.0078(17) -0.038(2)
C42 0.037(2) 0.150(6) 0.060(3) 0.011(3) 0.006(2) 0.000(3)
C43 0.079(4) 0.069(3) 0.073(4) 0.013(3) 0.033(3) 0.032(3)
C44 0.107(4) 0.041(3) 0.098(4) -0.030(3) 0.074(4) -0.026(3)
C45 0.0321(16) 0.0241(16) 0.0419(18) 0.0092(13) -0.0053(13) -0.0117(13)
C46 0.132(5) 0.025(2) 0.042(3) 0.0014(19) -0.001(3) -0.031(3)
C47 0.197(9) 0.024(3) 0.120(6) -0.001(3) 0.119(7) -0.011(4)
C48 0.067(5) 0.056(5) 0.341(17) 0.097(7) 0.082(7) 0.022(4)
C49 0.057(3) 0.073(5) 0.176(7) 0.078(5) -0.070(4) -0.034(3)
C50 0.089(4) 0.036(2) 0.065(3) 0.027(2) -0.046(3) -0.028(3)
C45A 0.0321(16) 0.0241(16) 0.0419(18) 0.0092(13) -0.0053(13) -0.0117(13)
C51 0.052(2) 0.041(2) 0.040(2) -0.0002(16) -0.0091(16) -0.0094(17)
C52 0.069(3) 0.070(3) 0.041(2) 0.001(2) -0.0009(19) -0.039(2)
C53 0.099(4) 0.050(3) 0.048(2) 0.020(2) -0.029(2) -0.034(3)
C54 0.084(3) 0.057(3) 0.061(3) 0.010(2) -0.041(3) -0.018(2)
C55 0.063(3) 0.072(3) 0.056(3) 0.001(2) -0.023(2) -0.031(2)
C56 0.071(3) 0.048(2) 0.039(2) 0.0026(17) -0.0149(19) -0.029(2)
B1 0.050(2) 0.048(3) 0.032(2) 0.0026(18) -0.0053(18) -0.014(2)
F1 0.086(3) 0.121(4) 0.111(3) -0.057(3) 0.026(2) -0.070(3)
F2 0.135(5) 0.118(5) 0.100(4) 0.042(4) 0.076(4) 0.070(4)
F3 0.0594(19) 0.120(3) 0.053(2) 0.053(2) -0.0202(16) -0.032(2)
F4 0.103(3) 0.066(2) 0.123(3) 0.042(2) -0.086(3) -0.034(2)
B1A 0.050(2) 0.048(3) 0.032(2) 0.0026(18) -0.0053(18) -0.014(2)
B2 0.030(3) 0.045(3) 0.047(4) -0.005(3) 0.017(3) -0.022(3)
F6 0.074(2) 0.0351(18) 0.092(3) 0.0192(18) -0.044(2) -0.0254(17)
F7 0.0493(18) 0.0481(19) 0.0478(18) 0.0002(14) -0.0111(14) -0.0228(15)
F8 0.059(2) 0.032(2) 0.054(2) -0.0022(17) -0.0231(17) -0.0072(17)
B2A 0.030(3) 0.045(3) 0.047(4) -0.005(3) 0.017(3) -0.022(3)

loop_
_atom_type_symbol
_atom_type_description
_atom_type_scat_dispersion_real
_atom_type_scat_dispersion_imag
_atom_type_scat_source
C C 0.0033 0.0016 'International Tables Vol C Tables 4.2.6.8 and 6.1.1.4'
H H 0.0000 0.0000 'International Tables Vol C Tables 4.2.6.8 and 6.1.1.4'
N N 0.0061 0.0033 'International Tables Vol C Tables 4.2.6.8 and 6.1.1.4'
F F 0.0171 0.0103 'International Tables Vol C Tables 4.2.6.8 and 6.1.1.4'
Rh Rh -1.1178 0.9187 'International Tables Vol C Tables 4.2.6.8 and 6.1.1.4'
B B 0.0013 0.0007 'International Tables Vol C Tables 4.2.6.8 and 6.1.1.4'
Cl Cl 0.1484 0.1585 'International Tables Vol C Tables 4.2.6.8 and 6.1.1.4'

loop_
_geom_angle_atom_site_label_1
_geom_angle_atom_site_label_2
_geom_angle_atom_site_label_3
_geom_angle
C2 Rh1 C3 86.85(13)
C2 Rh1 C1 91.78(13)
C3 Rh1 C1 177.97(12)
C2 Rh1 C4 176.67(14)
C3 Rh1 C4 90.09(14)
C1 Rh1 C4 91.25(14)
C2 Rh1 Cl1 89.53(8)
C3 Rh1 Cl1 88.86(8)
C1 Rh1 Cl1 89.63(9)
C4 Rh1 Cl1 89.10(9)
C2 Rh1 Rh2 88.76(8)
C3 Rh1 Rh2 89.52(8)
C1 Rh1 Rh2 91.94(8)
C4 Rh1 Rh2 92.52(9)
Cl1 Rh1 Rh2 177.71(2)
C8 Rh2 C7 91.06(13)
C8 Rh2 C5 89.85(13)
C7 Rh2 C5 176.26(12)
C8 Rh2 C6 174.04(12)
C7 Rh2 C6 91.29(13)
C5 Rh2 C6 87.46(13)
C8 Rh2 Cl2 87.61(9)
C7 Rh2 Cl2 87.43(8)
C5 Rh2 Cl2 88.98(9)
C6 Rh2 Cl2 87.02(9)
C8 Rh2 Rh1 92.96(9)
C7 Rh2 Rh1 89.92(8)
C5 Rh2 Rh1 93.65(8)
C6 Rh2 Rh1 92.52(8)
Cl2 Rh2 Rh1 177.31(2)
N1 C1 Rh1 174.8(3)
C1 N1 C9 172.4(3)
N2 C2 Rh1 174.2(3)
C2 N2 C15 177.0(3)
N3 C3 Rh1 173.7(3)
C3 N3 C21 168.0(3)
N4 C4 N4A 31.5(5)
N4 C4 N4B 16.5(8)
N4A C4 N4B 17.8(8)
N4 C4 Rh1 160.1(6)
N4A C4 Rh1 168.3(6)
N4B C4 Rh1 170.8(6)
N5 C5 Rh2 172.3(3)
C5 N5 C33 167.8(3)
N6 C6 Rh2 171.6(3)
C6 N6 C39 170.0(3)
N7 C7 Rh2 173.7(3)
C7 N7 C45 168.6(3)
N8 C8 Rh2 170.8(3)
C8 N8 C51 170.2(3)
N1 C9 C14 107.2(3)
N1 C9 C10 108.9(3)
C14 C9 C10 112.9(3)
N1 C9 H9 109.3
C14 C9 H9 109.3
C10 C9 H9 109.3
C11 C10 C9 112.4(3)
C11 C10 H10A 109.1
C9 C10 H10A 109.1
C11 C10 H10B 109.1
C9 C10 H10B 109.1
H10A C10 H10B 107.9
C12 C11 C10 112.3(4)
C12 C11 H11A 109.1
C10 C11 H11A 109.1
C12 C11 H11B 109.1
C10 C11 H11B 109.1
H11A C11 H11B 107.9
C11 C12 C13 112.0(3)
C11 C12 H12A 109.2
C13 C12 H12A 109.2
C11 C12 H12B 109.2
C13 C12 H12B 109.2
H12A C12 H12B 107.9
C12 C13 C14 112.7(4)
C12 C13 H13A 109.1
C14 C13 H13A 109.1
C12 C13 H13B 109.1
C14 C13 H13B 109.1
H13A C13 H13B 107.8
C9 C14 C13 110.8(3)
C9 C14 H14A 109.5
C13 C14 H14A 109.5
C9 C14 H14B 109.5
C13 C14 H14B 109.5
H14A C14 H14B 108.1
N2 C15 C20 108.9(3)
N2 C15 C16 109.0(3)
C20 C15 C16 111.7(3)
N2 C15 H15 109.1
C20 C15 H15 109.1
C16 C15 H15 109.1
C17 C16 C15 112.3(3)
C17 C16 H16A 109.2
C15 C16 H16A 109.2
C17 C16 H16B 109.2
C15 C16 H16B 109.2
H16A C16 H16B 107.9
C16 C17 C18 110.6(3)
C16 C17 H17A 109.5
C18 C17 H17A 109.5
C16 C17 H17B 109.5
C18 C17 H17B 109.5
H17A C17 H17B 108.1
C19 C18 C17 111.3(3)
C19 C18 H18A 109.4
C17 C18 H18A 109.4
C19 C18 H18B 109.4
C17 C18 H18B 109.4
H18A C18 H18B 108.0
C20 C19 C18 111.0(3)
C20 C19 H19A 109.4
C18 C19 H19A 109.4
C20 C19 H19B 109.4
C18 C19 H19B 109.4
H19A C19 H19B 108.0
C19 C20 C15 112.2(3)
C19 C20 H20A 109.2
C15 C20 H20A 109.2
C19 C20 H20B 109.2
C15 C20 H20B 109.2
H20A C20 H20B 107.9
N3 C21 C26 107.6(3)
N3 C21 C22 108.6(3)
C26 C21 C22 111.4(3)
N3 C21 H21 109.7
C26 C21 H21 109.7
C22 C21 H21 109.7
C23 C22 C21 111.2(3)
C23 C22 H22A 109.4
C21 C22 H22A 109.4
C23 C22 H22B 109.4
C21 C22 H22B 109.4
H22A C22 H22B 108.0
C24 C23 C22 112.5(3)
C24 C23 H23A 109.1
C22 C23 H23A 109.1
C24 C23 H23B 109.1
C22 C23 H23B 109.1
H23A C23 H23B 107.8
C23 C24 C25 111.1(3)
C23 C24 H24A 109.4
C25 C24 H24A 109.4
C23 C24 H24B 109.4
C25 C24 H24B 109.4
H24A C24 H24B 108.0
C26 C25 C24 111.1(3)
C26 C25 H25A 109.4
C24 C25 H25A 109.4
C26 C25 H25B 109.4
C24 C25 H25B 109.4
H25A C25 H25B 108.0
C25 C26 C21 112.7(3)
C25 C26 H26A 109.0
C21 C26 H26A 109.0
C25 C26 H26B 109.0
C21 C26 H26B 109.0
H26A C26 H26B 107.8
C4 N4 C27 174.5(9)
N4 C27 C32 109.0(7)
N4 C27 C28 108.8(8)
C32 C27 C28 110.5(7)
N4 C27 H27 109.5
C32 C27 H27 109.5
C28 C27 H27 109.5
C29 C28 C27 109.7(8)
C29 C28 H28A 109.7
C27 C28 H28A 109.7
C29 C28 H28B 109.7
C27 C28 H28B 109.7
H28A C28 H28B 108.2
C28 C29 C30 108.1(7)
C28 C29 H29A 110.1
C30 C29 H29A 110.1
C28 C29 H29B 110.1
C30 C29 H29B 110.1
H29A C29 H29B 108.4
C31 C30 C29 110.4(8)
C31 C30 H30A 109.6
C29 C30 H30A 109.6
C31 C30 H30B 109.6
C29 C30 H30B 109.6
H30A C30 H30B 108.1
C30 C31 C32 108.9(8)
C30 C31 H31A 109.9
C32 C31 H31A 109.9
C30 C31 H31B 109.9
C32 C31 H31B 109.9
H31A C31 H31B 108.3
C27 C32 C31 107.1(8)
C27 C32 H32A 110.3
C31 C32 H32A 110.3
C27 C32 H32B 110.3
C31 C32 H32B 110.3
H32A C32 H32B 108.5
C4 N4A C27A 163.0(10)
N4A C27A C32A 109.0(9)
N4A C27A C28A 107.8(9)
C32A C27A C28A 113.2(8)
N4A C27A H27A 108.9
C32A C27A H27A 108.9
C28A C27A H27A 108.9
C29A C28A C27A 111.2(8)
C29A C28A H28C 109.4
C27A C28A H28C 109.4
C29A C28A H28D 109.4
C27A C28A H28D 109.4
H28C C28A H28D 108.0
C28A C29A C30A 113.4(8)
C28A C29A H29C 108.9
C30A C29A H29C 108.9
C28A C29A H29D 108.9
C30A C29A H29D 108.9
H29C C29A H29D 107.7
C31A C30A C29A 110.3(8)
C31A C30A H30C 109.6
C29A C30A H30C 109.6
C31A C30A H30D 109.6
C29A C30A H30D 109.6
H30C C30A H30D 108.1
C30A C31A C32A 112.2(9)
C30A C31A H31C 109.2
C32A C31A H31C 109.2
C30A C31A H31D 109.2
C32A C31A H31D 109.2
H31C C31A H31D 107.9
C27A C32A C31A 110.7(8)
C27A C32A H32C 109.5
C31A C32A H32C 109.5
C27A C32A H32D 109.5
C31A C32A H32D 109.5
H32C C32A H32D 108.1
C4 N4B C27B 168.4(10)
N4B C27B C28B 107.1(8)
N4B C27B C32B 108.6(9)
C28B C27B C32B 107.9(8)
N4B C27B H27B 111.0
C28B C27B H27B 111.0
C32B C27B H27B 111.0
C29B C28B C27B 111.6(7)
C29B C28B H28E 109.3
C27B C28B H28E 109.3
C29B C28B H28F 109.3
C27B C28B H28F 109.3
H28E C28B H28F 108.0
C28B C29B C30B 108.2(9)
C28B C29B H29E 110.1
C30B C29B H29E 110.1
C28B C29B H29F 110.1
C30B C29B H29F 110.1
H29E C29B H29F 108.4
C29B C30B C31B 106.9(9)
C29B C30B H30E 110.3
C31B C30B H30E 110.3
C29B C30B H30F 110.3
C31B C30B H30F 110.3
H30E C30B H30F 108.6
C30B C31B C32B 107.0(9)
C30B C31B H31E 110.3
C32B C31B H31E 110.3
C30B C31B H31F 110.3
C32B C31B H31F 110.3
H31E C31B H31F 108.6
C27B C32B C31B 108.7(9)
C27B C32B H32E 109.9
C31B C32B H32E 109.9
C27B C32B H32F 109.9
C31B C32B H32F 109.9
H32E C32B H32F 108.3
N5 C33 C34 108.2(3)
N5 C33 C38 108.5(3)
C34 C33 C38 111.6(3)
N5 C33 H33 109.5
C34 C33 H33 109.5
C38 C33 H33 109.5
C33 C34 C35 112.4(3)
C33 C34 H34A 109.1
C35 C34 H34A 109.1
C33 C34 H34B 109.1
C35 C34 H34B 109.1
H34A C34 H34B 107.9
C36 C35 C34 110.9(3)
C36 C35 H35A 109.5
C34 C35 H35A 109.5
C36 C35 H35B 109.5
C34 C35 H35B 109.5
H35A C35 H35B 108.0
C37 C36 C35 111.6(3)
C37 C36 H36A 109.3
C35 C36 H36A 109.3
C37 C36 H36B 109.3
C35 C36 H36B 109.3
H36A C36 H36B 108.0
C36 C37 C38 111.5(3)
C36 C37 H37A 109.3
C38 C37 H37A 109.3
C36 C37 H37B 109.3
C38 C37 H37B 109.3
H37A C37 H37B 108.0
C37 C38 C33 112.3(3)
C37 C38 H38A 109.1
C33 C38 H38A 109.1
C37 C38 H38B 109.1
C33 C38 H38B 109.1
H38A C38 H38B 107.9
N6 C39 C44 108.1(3)
N6 C39 C40 107.3(3)
C44 C39 C40 112.8(4)
N6 C39 H39 109.5
C44 C39 H39 109.5
C40 C39 H39 109.5
C41 C40 C39 110.9(3)
C41 C40 H40A 109.5
C39 C40 H40A 109.5
C41 C40 H40B 109.5
C39 C40 H40B 109.5
H40A C40 H40B 108.0
C42 C41 C40 112.6(4)
C42 C41 H41A 109.1
C40 C41 H41A 109.1
C42 C41 H41B 109.1
C40 C41 H41B 109.1
H41A C41 H41B 107.8
C43 C42 C41 111.4(4)
C43 C42 H42A 109.3
C41 C42 H42A 109.3
C43 C42 H42B 109.3
C41 C42 H42B 109.3
H42A C42 H42B 108.0
C42 C43 C44 110.0(4)
C42 C43 H43A 109.7
C44 C43 H43A 109.7
C42 C43 H43B 109.7
C44 C43 H43B 109.7
H43A C43 H43B 108.2
C43 C44 C39 112.3(4)
C43 C44 H44A 109.2
C39 C44 H44A 109.2
C43 C44 H44B 109.2
C39 C44 H44B 109.2
H44A C44 H44B 107.9
N7 C45 C50 108.6(3)
N7 C45 C46 106.3(3)
C50 C45 C46 112.7(4)
N7 C45 H45 109.7
C50 C45 H45 109.7
C46 C45 H45 109.7
C45 C46 C47 111.3(4)
C45 C46 H46A 109.4
C47 C46 H46A 109.4
C45 C46 H46B 109.4
C47 C46 H46B 109.4
H46A C46 H46B 108.0
C48 C47 C46 111.0(5)
C48 C47 H47A 109.4
C46 C47 H47A 109.4
C48 C47 H47B 109.4
C46 C47 H47B 109.4
H47A C47 H47B 108.0
C49 C48 C47 111.6(5)
C49 C48 H48A 109.3
C47 C48 H48A 109.3
C49 C48 H48B 109.3
C47 C48 H48B 109.3
H48A C48 H48B 108.0
C48 C49 C50 111.9(5)
C48 C49 H49A 109.2
C50 C49 H49A 109.2
C48 C49 H49B 109.2
C50 C49 H49B 109.2
H49A C49 H49B 107.9
C45 C50 C49 112.2(4)
C45 C50 H50A 109.2
C49 C50 H50A 109.2
C45 C50 H50B 109.2
C49 C50 H50B 109.2
H50A C50 H50B 107.9
C47A C46A H46C 109.2
C47A C46A H46D 109.2
H46C C46A H46D 107.9
C46A C47A C48A 109.6(17)
C46A C47A H47C 109.7
C48A C47A H47C 109.7
C46A C47A H47D 109.7
C48A C47A H47D 109.7
H47C C47A H47D 108.2
C49A C48A C47A 112.9(17)
C49A C48A H48C 109.0
C47A C48A H48C 109.0
C49A C48A H48D 109.0
C47A C48A H48D 109.0
H48C C48A H48D 107.8
C48A C49A C50A 113.7(15)
C48A C49A H49C 108.8
C50A C49A H49C 108.8
C48A C49A H49D 108.8
C50A C49A H49D 108.8
H49C C49A H49D 107.7
C49A C50A H50C 109.5
C49A C50A H50D 109.5
H50C C50A H50D 108.1
N8 C51 C56 109.7(3)
N8 C51 C52 106.8(3)
C56 C51 C52 111.3(3)
N8 C51 H51 109.7
C56 C51 H51 109.7
C52 C51 H51 109.7
C53 C52 C51 111.6(4)
C53 C52 H52A 109.3
C51 C52 H52A 109.3
C53 C52 H52B 109.3
C51 C52 H52B 109.3
H52A C52 H52B 108.0
C54 C53 C52 111.4(4)
C54 C53 H53A 109.3
C52 C53 H53A 109.3
C54 C53 H53B 109.3
C52 C53 H53B 109.3
H53A C53 H53B 108.0
C55 C54 C53 111.5(3)
C55 C54 H54A 109.3
C53 C54 H54A 109.3
C55 C54 H54B 109.3
C53 C54 H54B 109.3
H54A C54 H54B 108.0
C56 C55 C54 112.5(4)
C56 C55 H55A 109.1
C54 C55 H55A 109.1
C56 C55 H55B 109.1
C54 C55 H55B 109.1
H55A C55 H55B 107.8
C55 C56 C51 112.8(3)
C55 C56 H56A 109.0
C51 C56 H56A 109.0
C55 C56 H56B 109.0
C51 C56 H56B 109.0
H56A C56 H56B 107.8
F4A B1 F2 112.1(9)
F4A B1 F3A 123.7(10)
F4A B1 F3 126.4(9)
F2 B1 F3 114.6(4)
F4A B1 F2A 114.6(9)
F3A B1 F2A 105.1(9)
F3 B1 F2A 119.0(8)
F2 B1 F1 113.3(5)
F3 B1 F1 112.1(4)
F2 B1 F4 106.5(5)
F3 B1 F4 106.5(3)
F2A B1 F4 124.3(7)
F1 B1 F4 102.5(4)
F4A B1 F1A 106.5(9)
F3A B1 F1A 104.0(9)
F2A B1 F1A 99.9(8)
F7 B2 F8 113.2(5)
F7 B2 F6 111.1(4)
F8 B2 F6 112.9(5)
F7 B2 F5 108.3(5)
F8 B2 F5 105.5(4)
F6 B2 F5 105.3(5)
F8A B2A F7A 120.9(11)
F8A B2A F6A 112.9(11)
F7A B2A F6A 109.2(11)
F8A B2A F5A 110.3(11)
F7A B2A F5A 104.3(10)
F6A B2A F5A 96.0(8)

loop_
_geom_bond_atom_site_label_1
_geom_bond_atom_site_label_2
_geom_bond_distance
Rh1 C2 1.976(3)
Rh1 C3 1.978(3)
Rh1 C1 1.987(4)
Rh1 C4 1.991(3)
Rh1 Cl1 2.4427(7)
Rh1 Rh2 2.6944(3)
Rh2 C8 1.971(3)
Rh2 C7 1.980(3)
Rh2 C5 1.986(3)
Rh2 C6 1.993(3)
Rh2 Cl2 2.4380(7)
C1 N1 1.144(4)
N1 C9 1.466(5)
C2 N2 1.145(4)
N2 C15 1.462(4)
C3 N3 1.147(4)
N3 C21 1.464(4)
C4 N4 1.154(8)
C4 N4A 1.168(9)
C4 N4B 1.190(9)
C5 N5 1.142(4)
N5 C33 1.467(4)
C6 N6 1.145(4)
N6 C39 1.469(5)
C7 N7 1.142(4)
N7 C45 1.463(4)
C8 N8 1.152(4)
N8 C51 1.466(5)
C9 C14 1.516(6)
C9 C10 1.525(5)
C9 H9 1.0000
C10 C11 1.521(5)
C10 H10A 0.9900
C10 H10B 0.9900
C11 C12 1.504(6)
C11 H11A 0.9900
C11 H11B 0.9900
C12 C13 1.525(6)
C12 H12A 0.9900
C12 H12B 0.9900
C13 C14 1.525(6)
C13 H13A 0.9900
C13 H13B 0.9900
C14 H14A 0.9900
C14 H14B 0.9900
C15 C20 1.527(5)
C15 C16 1.527(5)
C15 H15 1.0000
C16 C17 1.510(6)
C16 H16A 0.9900
C16 H16B 0.9900
C17 C18 1.523(5)
C17 H17A 0.9900
C17 H17B 0.9900
C18 C19 1.522(5)
C18 H18A 0.9900
C18 H18B 0.9900
C19 C20 1.513(6)
C19 H19A 0.9900
C19 H19B 0.9900
C20 H20A 0.9900
C20 H20B 0.9900
C21 C26 1.523(5)
C21 C22 1.547(5)
C21 H21 1.0000
C22 C23 1.520(5)
C22 H22A 0.9900
C22 H22B 0.9900
C23 C24 1.516(5)
C23 H23A 0.9900
C23 H23B 0.9900
C24 C25 1.519(5)
C24 H24A 0.9900
C24 H24B 0.9900
C25 C26 1.516(5)
C25 H25A 0.9900
C25 H25B 0.9900
C26 H26A 0.9900
C26 H26B 0.9900
N4 C27 1.455(9)
C27 C32 1.522(11)
C27 C28 1.535(11)
C27 H27 1.0000
C28 C29 1.506(12)
C28 H28A 0.9900
C28 H28B 0.9900
C29 C30 1.529(11)
C29 H29A 0.9900
C29 H29B 0.9900
C30 C31 1.506(12)
C30 H30A 0.9900
C30 H30B 0.9900
C31 C32 1.544(12)
C31 H31A 0.9900
C31 H31B 0.9900
C32 H32A 0.9900
C32 H32B 0.9900
N4A C27A 1.460(11)
C27A C32A 1.516(12)
C27A C28A 1.528(11)
C27A H27A 1.0000
C28A C29A 1.508(12)
C28A H28C 0.9900
C28A H28D 0.9900
C29A C30A 1.528(12)
C29A H29C 0.9900
C29A H29D 0.9900
C30A C31A 1.511(12)
C30A H30C 0.9900
C30A H30D 0.9900
C31A C32A 1.550(12)
C31A H31C 0.9900
C31A H31D 0.9900
C32A H32C 0.9900
C32A H32D 0.9900
N4B C27B 1.464(10)
C27B C28B 1.539(11)
C27B C32B 1.545(12)
C27B H27B 1.0000
C28B C29B 1.528(11)
C28B H28E 0.9900
C28B H28F 0.9900
C29B C30B 1.530(13)
C29B H29E 0.9900
C29B H29F 0.9900
C30B C31B 1.539(13)
C30B H30E 0.9900
C30B H30F 0.9900
C31B C32B 1.552(13)
C31B H31E 0.9900
C31B H31F 0.9900
C32B H32E 0.9900
C32B H32F 0.9900
C33 C34 1.517(5)
C33 C38 1.531(5)
C33 H33 1.0000
C34 C35 1.520(5)
C34 H34A 0.9900
C34 H34B 0.9900
C35 C36 1.517(5)
C35 H35A 0.9900
C35 H35B 0.9900
C36 C37 1.516(6)
C36 H36A 0.9900
C36 H36B 0.9900
C37 C38 1.521(6)
C37 H37A 0.9900
C37 H37B 0.9900
C38 H38A 0.9900
C38 H38B 0.9900
C39 C44 1.515(7)
C39 C40 1.533(5)
C39 H39 1.0000
C40 C41 1.517(5)
C40 H40A 0.9900
C40 H40B 0.9900
C41 C42 1.492(7)
C41 H41A 0.9900
C41 H41B 0.9900
C42 C43 1.487(8)
C42 H42A 0.9900
C42 H42B 0.9900
C43 C44 1.512(9)
C43 H43A 0.9900
C43 H43B 0.9900
C44 H44A 0.9900
C44 H44B 0.9900
C45 C50 1.500(5)
C45 C46 1.507(5)
C45 H45 1.0000
C46 C47 1.509(8)
C46 H46A 0.9900
C46 H46B 0.9900
C47 C48 1.497(10)
C47 H47A 0.9900
C47 H47B 0.9900
C48 C49 1.480(9)
C48 H48A 0.9900
C48 H48B 0.9900
C49 C50 1.509(7)
C49 H49A 0.9900
C49 H49B 0.9900
C50 H50A 0.9900
C50 H50B 0.9900
C46A C47A 1.54(2)
C46A H46C 0.9900
C46A H46D 0.9900
C47A C48A 1.56(2)
C47A H47C 0.9900
C47A H47D 0.9900
C48A C49A 1.509(19)
C48A H48C 0.9900
C48A H48D 0.9900
C49A C50A 1.530(19)
C49A H49C 0.9900
C49A H49D 0.9900
C50A H50C 0.9900
C50A H50D 0.9900
C51 C56 1.524(5)
C51 C52 1.528(5)
C51 H51 1.0000
C52 C53 1.528(7)
C52 H52A 0.9900
C52 H52B 0.9900
C53 C54 1.524(6)
C53 H53A 0.9900
C53 H53B 0.9900
C54 C55 1.503(6)
C54 H54A 0.9900
C54 H54B 0.9900
C55 C56 1.497(6)
C55 H55A 0.9900
C55 H55B 0.9900
C56 H56A 0.9900
C56 H56B 0.9900
B1 F4A 1.237(13)
B1 F2 1.314(6)
B1 F3A 1.317(14)
B1 F3 1.354(5)
B1 F2A 1.377(14)
B1 F1 1.377(5)
B1 F4 1.406(5)
B1 F1A 1.408(13)
B2 F7 1.363(7)
B2 F8 1.369(7)
B2 F6 1.375(7)
B2 F5 1.421(6)
B2A F8A 1.318(12)
B2A F7A 1.324(12)
B2A F6A 1.434(12)
B2A F5A 1.446(12)
